data_7032993
loop_
_publ_author_name
'Li, Jianfeng'
'Hao, Jingjun'
'Cui, Chunming'

_publ_section_title
;
 Reactivity of ytterbium(II) silylamide supported by a
 pyrrolyl-cyclopentadienyl ligand.
;
_journal_issue 2
_journal_name_full 'Dalton transactions (Cambridge, England : 2003)'
_journal_page_first 767
_journal_page_last 772
_journal_paper_doi 10.1039/c4dt03008g
_journal_volume 44
_journal_year 2015
_chemical_formula_sum 'C42 H80 N4 S2 Si6 Yb2'
_chemical_formula_weight 1219.84
_chemical_name_systematic
; 
 ? 
;
_space_group_IT_number 14
_symmetry_cell_setting monoclinic
_symmetry_space_group_name_Hall '-P 2ybc'
_symmetry_space_group_name_H-M 'P 1 21/c 1'
_atom_sites_solution_hydrogens geom
_atom_sites_solution_primary direct
_atom_sites_solution_secondary difmap
_audit_creation_method SHELXL-97
_cell_angle_alpha 90.00
_cell_angle_beta 106.95(3)
_cell_angle_gamma 90.00
_cell_formula_units_Z 2
_cell_length_a 9.2449(18)
_cell_length_b 23.135(5)
_cell_length_c 13.238(3)
_cell_measurement_reflns_used 8180
_cell_measurement_temperature 113(2)
_cell_measurement_theta_max 27.872
_cell_measurement_theta_min 1.760
_cell_volume 2708.4(11)
_computing_cell_refinement crystalclear
_computing_data_collection 'crystalclear(Rigaku/MSC Inc., 2005)'
_computing_data_reduction crystalclear
_computing_molecular_graphics 'Bruker SHELXTL'
_computing_publication_material 'Bruker SHELXTL'
_computing_structure_refinement 'SHELXL-97 (Sheldrick, 1997)'
_computing_structure_solution 'SHELXS-97 (Sheldrick, 1990)'
_diffrn_ambient_temperature 113(2)
_diffrn_detector_area_resol_mean 7.31
_diffrn_measured_fraction_theta_full 1.000
_diffrn_measured_fraction_theta_max 1.000
_diffrn_measurement_device_type 'rigaku saturn CCD area detector'
_diffrn_measurement_method '\w and \f scans'
_diffrn_radiation_monochromator confocal
_diffrn_radiation_source 'rotating anode'
_diffrn_radiation_type MoK\a
_diffrn_radiation_wavelength 0.71073
_diffrn_reflns_av_R_equivalents 0.0468
_diffrn_reflns_av_unetI/netI 0.0448
_diffrn_reflns_limit_h_max 10
_diffrn_reflns_limit_h_min -10
_diffrn_reflns_limit_k_max 27
_diffrn_reflns_limit_k_min -21
_diffrn_reflns_limit_l_max 15
_diffrn_reflns_limit_l_min -15
_diffrn_reflns_number 18223
_diffrn_reflns_theta_full 25.01
_diffrn_reflns_theta_max 25.01
_diffrn_reflns_theta_min 1.76
_diffrn_standards_decay_% 0
_diffrn_standards_interval_count 0
_diffrn_standards_interval_time 0
_diffrn_standards_number 0
_exptl_absorpt_coefficient_mu 3.673
_exptl_absorpt_correction_T_max 0.6670
_exptl_absorpt_correction_T_min 0.5271
_exptl_absorpt_correction_type multi-scan
_exptl_absorpt_process_details crystalclear
_exptl_crystal_colour yellow
_exptl_crystal_density_diffrn 1.496
_exptl_crystal_density_method 'not measured'
_exptl_crystal_description prism
_exptl_crystal_F_000 1232
_exptl_crystal_size_max 0.20
_exptl_crystal_size_mid 0.18
_exptl_crystal_size_min 0.12
_refine_diff_density_max 0.900
_refine_diff_density_min -0.752
_refine_diff_density_rms 0.120
_refine_ls_extinction_method none
_refine_ls_goodness_of_fit_ref 1.107
_refine_ls_hydrogen_treatment constr
_refine_ls_matrix_type full
_refine_ls_number_parameters 265
_refine_ls_number_reflns 4767
_refine_ls_number_restraints 0
_refine_ls_restrained_S_all 1.107
_refine_ls_R_factor_all 0.0369
_refine_ls_R_factor_gt 0.0310
_refine_ls_shift/su_max 0.001
_refine_ls_shift/su_mean 0.000
_refine_ls_structure_factor_coef Fsqd
_refine_ls_weighting_details 'calc w=1/[\s^2^(Fo^2^)+(0.0133P)^2^+3.7374P] where P=(Fo^2^+2Fc^2^)/3'
_refine_ls_weighting_scheme calc
_refine_ls_wR_factor_gt 0.0584
_refine_ls_wR_factor_ref 0.0610
_reflns_number_gt 4266
_reflns_number_total 4767
_reflns_threshold_expression >2sigma(I)
_cod_data_source_file c4dt03008g1.cif
_cod_data_source_block r90609a
_cod_depositor_comments
;
The following automatic conversions were performed:

'_symmetry_cell_setting' value 'Monoclinic' changed to 'monoclinic'
according to
/usr/data/users/saulius/crontab/automatic-downloads/rss-feeds/RSC/lib/dictionaries/cif_core.dic
dictionary named 'cif_core.dic' version 2.4.2 from
2011-04-26.

'_exptl_absorpt_correction_type' value 'MULTI-SCAN'
changed to 'multi-scan' according to
/usr/data/users/saulius/crontab/automatic-downloads/rss-feeds/RSC/lib/dictionaries/cif_core.dic
dictionary named 'cif_core.dic' version 2.4.2 from
2011-04-26.

'_refine_ls_hydrogen_treatment' value 'CONSTR' changed
to 'constr' according to
/usr/data/users/saulius/crontab/automatic-downloads/rss-feeds/RSC/lib/dictionaries/cif_core.dic
dictionary named 'cif_core.dic' version 2.4.2 from 2011-04-26.

Automatic conversion script
Id: cif_fix_values 2827 2014-09-09 07:05:25Z andrius 

 Adding full bibliography for 7032993--7032995.cif.
;
_cod_original_cell_volume 2708.5(9)
_cod_original_sg_symbol_H-M P2(1)/c
_cod_database_code 7032993

loop_
_symmetry_equiv_pos_as_xyz
'x, y, z'
'-x, y+1/2, -z+1/2'
'-x, -y, -z'
'x, -y-1/2, z-1/2'

loop_
_atom_site_label
_atom_site_type_symbol
_atom_site_fract_x
_atom_site_fract_y
_atom_site_fract_z
_atom_site_U_iso_or_equiv
_atom_site_adp_type
_atom_site_occupancy
_atom_site_symmetry_multiplicity
_atom_site_calc_flag
_atom_site_refinement_flags
Yb1 Yb 0.46176(2) 0.575066(8) 0.619212(14) 0.01312(7) Uani 1 1 d .
S1 S 0.38082(12) 0.49949(5) 0.46065(9) 0.0230(3) Uani 1 1 d .
Si1 Si 0.71478(13) 0.50726(5) 0.88941(9) 0.0156(3) Uani 1 1 d .
Si2 Si 0.59897(13) 0.69454(6) 0.58599(9) 0.0184(3) Uani 1 1 d .
Si3 Si 0.26456(14) 0.68304(5) 0.45710(10) 0.0184(3) Uani 1 1 d .
N1 N 0.7994(4) 0.56004(16) 0.9843(3) 0.0171(8) Uani 1 1 d .
N2 N 0.4299(4) 0.65930(15) 0.5448(3) 0.0172(8) Uani 1 1 d .
C1 C 0.5265(4) 0.53374(18) 0.8084(3) 0.0118(9) Uani 1 1 d .
C2 C 0.4525(4) 0.58808(19) 0.8109(3) 0.0144(9) Uani 1 1 d .
C3 C 0.2996(4) 0.58317(19) 0.7486(3) 0.0147(9) Uani 1 1 d .
C4 C 0.2751(4) 0.52600(19) 0.7071(3) 0.0144(9) Uani 1 1 d .
C5 C 0.4129(4) 0.49556(18) 0.7436(3) 0.0140(9) Uani 1 1 d .
C6 C 0.4335(5) 0.43292(18) 0.7193(3) 0.0218(10) Uani 1 1 d .
H6A H 0.4117 0.4089 0.7722 0.033 Uiso 1 1 calc R
H6B H 0.5359 0.4266 0.7189 0.033 Uiso 1 1 calc R
H6C H 0.3659 0.4234 0.6513 0.033 Uiso 1 1 calc R
C7 C 0.1271(5) 0.5002(2) 0.6440(4) 0.0234(11) Uani 1 1 d .
H7A H 0.1436 0.4755 0.5902 0.035 Uiso 1 1 calc R
H7B H 0.0585 0.5306 0.6117 0.035 Uiso 1 1 calc R
H7C H 0.0847 0.4782 0.6898 0.035 Uiso 1 1 calc R
C8 C 0.1807(5) 0.6295(2) 0.7400(3) 0.0226(11) Uani 1 1 d .
H8A H 0.1594 0.6333 0.8065 0.034 Uiso 1 1 calc R
H8B H 0.0899 0.6189 0.6863 0.034 Uiso 1 1 calc R
H8C H 0.2174 0.6657 0.7217 0.034 Uiso 1 1 calc R
C9 C 0.5148(5) 0.64177(18) 0.8721(3) 0.0175(10) Uani 1 1 d .
H9A H 0.4772 0.6752 0.8296 0.026 Uiso 1 1 calc R
H9B H 0.6232 0.6412 0.8906 0.026 Uiso 1 1 calc R
H9C H 0.4837 0.6432 0.9353 0.026 Uiso 1 1 calc R
C10 C 0.8513(5) 0.4933(2) 0.8139(3) 0.0237(11) Uani 1 1 d .
H10A H 0.8683 0.5283 0.7802 0.036 Uiso 1 1 calc R
H10B H 0.8111 0.4643 0.7614 0.036 Uiso 1 1 calc R
H10C H 0.9451 0.4800 0.8612 0.036 Uiso 1 1 calc R
C11 C 0.6912(5) 0.4422(2) 0.9663(4) 0.0259(11) Uani 1 1 d .
H11A H 0.7852 0.4337 1.0185 0.039 Uiso 1 1 calc R
H11B H 0.6616 0.4099 0.9194 0.039 Uiso 1 1 calc R
H11C H 0.6147 0.4496 1.0005 0.039 Uiso 1 1 calc R
C12 C 0.7663(5) 0.5695(2) 1.0789(3) 0.0215(10) Uani 1 1 d .
H12 H 0.7010 0.5471 1.1043 0.026 Uiso 1 1 calc R
C13 C 0.8440(5) 0.6164(2) 1.1288(4) 0.0264(11) Uani 1 1 d .
H13 H 0.8416 0.6313 1.1935 0.032 Uiso 1 1 calc R
C14 C 0.9294(5) 0.6382(2) 1.0636(4) 0.0262(11) Uani 1 1 d .
H14 H 0.9934 0.6701 1.0775 0.031 Uiso 1 1 calc R
C15 C 0.8993(5) 0.6034(2) 0.9768(4) 0.0235(11) Uani 1 1 d .
H15 H 0.9399 0.6081 0.9208 0.028 Uiso 1 1 calc R
C16 C 0.7315(5) 0.6421(2) 0.6791(3) 0.0229(11) Uani 1 1 d .
H16A H 0.6873 0.6301 0.7330 0.034 Uiso 1 1 calc R
H16B H 0.8265 0.6608 0.7112 0.034 Uiso 1 1 calc R
H16C H 0.7475 0.6089 0.6402 0.034 Uiso 1 1 calc R
C17 C 0.6896(5) 0.7101(2) 0.4799(4) 0.0274(11) Uani 1 1 d .
H17A H 0.6956 0.6752 0.4423 0.041 Uiso 1 1 calc R
H17B H 0.7895 0.7252 0.5110 0.041 Uiso 1 1 calc R
H17C H 0.6302 0.7381 0.4318 0.041 Uiso 1 1 calc R
C18 C 0.5942(6) 0.7622(2) 0.6615(4) 0.0315(12) Uani 1 1 d .
H18A H 0.5438 0.7921 0.6137 0.047 Uiso 1 1 calc R
H18B H 0.6957 0.7742 0.6972 0.047 Uiso 1 1 calc R
H18C H 0.5406 0.7553 0.7125 0.047 Uiso 1 1 calc R
C19 C 0.2790(5) 0.6947(2) 0.3210(4) 0.0310(12) Uani 1 1 d .
H19A H 0.3526 0.7242 0.3224 0.047 Uiso 1 1 calc R
H19B H 0.1825 0.7065 0.2754 0.047 Uiso 1 1 calc R
H19C H 0.3095 0.6594 0.2951 0.047 Uiso 1 1 calc R
C20 C 0.1973(6) 0.7523(2) 0.4996(4) 0.0378(13) Uani 1 1 d .
H20A H 0.1952 0.7488 0.5715 0.057 Uiso 1 1 calc R
H20B H 0.0974 0.7606 0.4549 0.057 Uiso 1 1 calc R
H20C H 0.2646 0.7830 0.4944 0.057 Uiso 1 1 calc R
C21 C 0.1127(5) 0.6279(2) 0.4462(4) 0.0317(12) Uani 1 1 d .
H21A H 0.1355 0.5938 0.4124 0.047 Uiso 1 1 calc R
H21B H 0.0173 0.6434 0.4052 0.047 Uiso 1 1 calc R
H21C H 0.1073 0.6181 0.5155 0.047 Uiso 1 1 calc R

loop_
_atom_site_aniso_label
_atom_site_aniso_U_11
_atom_site_aniso_U_22
_atom_site_aniso_U_33
_atom_site_aniso_U_23
_atom_site_aniso_U_13
_atom_site_aniso_U_12
Yb1 0.01696(10) 0.01253(11) 0.01138(10) 0.00090(8) 0.00651(7) 0.00084(8)
S1 0.0163(5) 0.0335(8) 0.0172(6) -0.0086(5) 0.0020(5) 0.0048(5)
Si1 0.0135(6) 0.0189(7) 0.0148(6) 0.0038(5) 0.0046(5) 0.0033(5)
Si2 0.0201(6) 0.0167(7) 0.0182(6) 0.0030(5) 0.0054(5) -0.0034(5)
Si3 0.0202(6) 0.0163(7) 0.0182(6) 0.0020(5) 0.0047(5) 0.0019(5)
N1 0.0107(17) 0.025(2) 0.0156(19) 0.0050(16) 0.0031(15) 0.0022(15)
N2 0.0171(18) 0.016(2) 0.0148(19) 0.0012(16) -0.0009(15) -0.0016(15)
C1 0.014(2) 0.011(2) 0.013(2) 0.0032(18) 0.0076(17) 0.0005(17)
C2 0.014(2) 0.020(2) 0.009(2) 0.0006(18) 0.0042(17) -0.0002(18)
C3 0.014(2) 0.022(3) 0.009(2) 0.0013(19) 0.0058(17) 0.0054(18)
C4 0.014(2) 0.023(3) 0.008(2) 0.0010(19) 0.0055(17) -0.0061(18)
C5 0.019(2) 0.016(2) 0.009(2) 0.0036(18) 0.0071(18) 0.0006(18)
C6 0.030(3) 0.016(3) 0.018(2) -0.001(2) 0.007(2) -0.002(2)
C7 0.022(2) 0.028(3) 0.021(3) -0.003(2) 0.006(2) -0.011(2)
C8 0.017(2) 0.028(3) 0.021(2) -0.003(2) 0.0035(19) 0.012(2)
C9 0.025(2) 0.014(2) 0.015(2) -0.0002(19) 0.0073(19) 0.0037(19)
C10 0.020(2) 0.029(3) 0.023(3) 0.010(2) 0.007(2) 0.011(2)
C11 0.024(2) 0.028(3) 0.026(3) 0.009(2) 0.007(2) 0.003(2)
C12 0.021(2) 0.028(3) 0.015(2) 0.002(2) 0.0042(19) 0.004(2)
C13 0.021(2) 0.031(3) 0.023(3) -0.002(2) 0.002(2) 0.005(2)
C14 0.019(2) 0.024(3) 0.030(3) 0.004(2) -0.002(2) -0.004(2)
C15 0.016(2) 0.031(3) 0.024(3) 0.008(2) 0.005(2) -0.001(2)
C16 0.015(2) 0.027(3) 0.023(3) 0.003(2) -0.0001(19) -0.003(2)
C17 0.030(3) 0.028(3) 0.028(3) 0.003(2) 0.014(2) -0.004(2)
C18 0.036(3) 0.026(3) 0.032(3) -0.004(2) 0.008(2) -0.012(2)
C19 0.035(3) 0.032(3) 0.026(3) 0.009(2) 0.008(2) 0.001(2)
C20 0.041(3) 0.032(3) 0.039(3) 0.000(3) 0.010(3) 0.015(3)
C21 0.027(3) 0.032(3) 0.031(3) 0.007(2) 0.000(2) -0.005(2)

loop_
_atom_type_symbol
_atom_type_description
_atom_type_scat_dispersion_real
_atom_type_scat_dispersion_imag
_atom_type_scat_source
C C 0.0033 0.0016 'International Tables Vol C Tables 4.2.6.8 and 6.1.1.4'
H H 0.0000 0.0000 'International Tables Vol C Tables 4.2.6.8 and 6.1.1.4'
N N 0.0061 0.0033 'International Tables Vol C Tables 4.2.6.8 and 6.1.1.4'
Si Si 0.0817 0.0704 'International Tables Vol C Tables 4.2.6.8 and 6.1.1.4'
S S 0.1246 0.1234 'International Tables Vol C Tables 4.2.6.8 and 6.1.1.4'
Yb Yb -0.3850 5.5486 'International Tables Vol C Tables 4.2.6.8 and 6.1.1.4'

loop_
_geom_angle_atom_site_label_1
_geom_angle_atom_site_label_2
_geom_angle_atom_site_label_3
_geom_angle
_geom_angle_site_symmetry_1
_geom_angle_site_symmetry_3
N2 Yb1 C2 107.64(13) . .
N2 Yb1 C1 137.45(13) . .
C2 Yb1 C1 32.29(12) . .
N2 Yb1 C3 101.97(13) . .
C2 Yb1 C3 31.81(13) . .
C1 Yb1 C3 53.18(12) . .
N2 Yb1 C5 154.32(13) . .
C2 Yb1 C5 52.92(13) . .
C1 Yb1 C5 32.45(12) . .
C3 Yb1 C5 52.45(13) . .
N2 Yb1 C4 125.11(13) . .
C2 Yb1 C4 52.83(13) . .
C1 Yb1 C4 53.29(12) . .
C3 Yb1 C4 31.83(13) . .
C5 Yb1 C4 31.52(12) . .
N2 Yb1 S1 114.82(10) . 3_666
C2 Yb1 S1 130.07(10) . 3_666
C1 Yb1 S1 98.41(9) . 3_666
C3 Yb1 S1 142.83(10) . 3_666
C5 Yb1 S1 90.52(9) . 3_666
C4 Yb1 S1 113.85(10) . 3_666
N2 Yb1 S1 105.21(10) . .
C2 Yb1 S1 140.21(10) . .
C1 Yb1 S1 116.96(10) . .
C3 Yb1 S1 118.98(10) . .
C5 Yb1 S1 88.51(10) . .
C4 Yb1 S1 89.74(10) . .
S1 Yb1 S1 47.46(4) 3_666 .
N2 Yb1 Si2 31.44(9) . .
C2 Yb1 Si2 99.58(10) . .
C1 Yb1 Si2 118.36(9) . .
C3 Yb1 Si2 111.45(10) . .
C5 Yb1 Si2 150.36(9) . .
C4 Yb1 Si2 142.83(10) . .
S1 Yb1 Si2 103.03(4) 3_666 .
S1 Yb1 Si2 120.10(4) . .
N2 Yb1 Si3 24.12(9) . .
C2 Yb1 Si3 111.36(10) . .
C1 Yb1 Si3 143.39(9) . .
C3 Yb1 Si3 93.23(9) . .
C5 Yb1 Si3 138.63(9) . .
C4 Yb1 Si3 107.14(10) . .
S1 Yb1 Si3 118.20(4) 3_666 .
S1 Yb1 Si3 90.51(4) . .
Si2 Yb1 Si3 55.55(3) . .
S1 S1 Yb1 66.27(5) 3_666 3_666
S1 S1 Yb1 66.27(6) 3_666 .
Yb1 S1 Yb1 132.54(4) 3_666 .
N1 Si1 C10 105.98(19) . .
N1 Si1 C1 109.17(18) . .
C10 Si1 C1 114.62(19) . .
N1 Si1 C11 105.5(2) . .
C10 Si1 C11 111.1(2) . .
C1 Si1 C11 110.0(2) . .
N2 Si2 C18 114.2(2) . .
N2 Si2 C17 115.0(2) . .
C18 Si2 C17 109.1(2) . .
N2 Si2 C16 105.06(19) . .
C18 Si2 C16 107.4(2) . .
C17 Si2 C16 105.4(2) . .
N2 Si2 Yb1 41.45(12) . .
C18 Si2 Yb1 126.38(15) . .
C17 Si2 Yb1 124.47(16) . .
C16 Si2 Yb1 63.61(14) . .
N2 Si3 C20 112.3(2) . .
N2 Si3 C19 113.5(2) . .
C20 Si3 C19 107.0(2) . .
N2 Si3 C21 109.5(2) . .
C20 Si3 C21 107.5(2) . .
C19 Si3 C21 106.7(2) . .
N2 Si3 Yb1 31.00(12) . .
C20 Si3 Yb1 126.66(17) . .
C19 Si3 Yb1 122.16(16) . .
C21 Si3 Yb1 78.61(15) . .
C15 N1 C12 106.1(4) . .
C15 N1 Si1 128.0(3) . .
C12 N1 Si1 125.6(3) . .
Si2 N2 Si3 128.0(2) . .
Si2 N2 Yb1 107.11(17) . .
Si3 N2 Yb1 124.87(19) . .
C2 C1 C5 106.2(3) . .
C2 C1 Si1 130.3(3) . .
C5 C1 Si1 122.4(3) . .
C2 C1 Yb1 73.8(2) . .
C5 C1 Yb1 74.2(2) . .
Si1 C1 Yb1 126.41(18) . .
C3 C2 C1 108.5(4) . .
C3 C2 C9 122.7(4) . .
C1 C2 C9 128.7(4) . .
C3 C2 Yb1 74.5(2) . .
C1 C2 Yb1 73.9(2) . .
C9 C2 Yb1 120.6(3) . .
C2 C3 C4 108.6(4) . .
C2 C3 C8 124.4(4) . .
C4 C3 C8 126.6(4) . .
C2 C3 Yb1 73.7(2) . .
C4 C3 Yb1 74.7(2) . .
C8 C3 Yb1 123.2(3) . .
C5 C4 C3 107.7(4) . .
C5 C4 C7 125.2(4) . .
C3 C4 C7 126.8(4) . .
C5 C4 Yb1 73.8(2) . .
C3 C4 Yb1 73.5(2) . .
C7 C4 Yb1 122.6(3) . .
C4 C5 C1 109.0(4) . .
C4 C5 C6 124.3(4) . .
C1 C5 C6 126.8(4) . .
C4 C5 Yb1 74.7(2) . .
C1 C5 Yb1 73.3(2) . .
C6 C5 Yb1 119.3(3) . .
C5 C6 H6A 109.5 . .
C5 C6 H6B 109.5 . .
H6A C6 H6B 109.5 . .
C5 C6 H6C 109.5 . .
H6A C6 H6C 109.5 . .
H6B C6 H6C 109.5 . .
C4 C7 H7A 109.5 . .
C4 C7 H7B 109.5 . .
H7A C7 H7B 109.5 . .
C4 C7 H7C 109.5 . .
H7A C7 H7C 109.5 . .
H7B C7 H7C 109.5 . .
C3 C8 H8A 109.5 . .
C3 C8 H8B 109.5 . .
H8A C8 H8B 109.5 . .
C3 C8 H8C 109.5 . .
H8A C8 H8C 109.5 . .
H8B C8 H8C 109.5 . .
C2 C9 H9A 109.5 . .
C2 C9 H9B 109.5 . .
H9A C9 H9B 109.5 . .
C2 C9 H9C 109.5 . .
H9A C9 H9C 109.5 . .
H9B C9 H9C 109.5 . .
Si1 C10 H10A 109.5 . .
Si1 C10 H10B 109.5 . .
H10A C10 H10B 109.5 . .
Si1 C10 H10C 109.5 . .
H10A C10 H10C 109.5 . .
H10B C10 H10C 109.5 . .
Si1 C11 H11A 109.5 . .
Si1 C11 H11B 109.5 . .
H11A C11 H11B 109.5 . .
Si1 C11 H11C 109.5 . .
H11A C11 H11C 109.5 . .
H11B C11 H11C 109.5 . .
C13 C12 N1 109.8(4) . .
C13 C12 H12 125.1 . .
N1 C12 H12 125.1 . .
C12 C13 C14 107.3(4) . .
C12 C13 H13 126.4 . .
C14 C13 H13 126.4 . .
C15 C14 C13 106.7(4) . .
C15 C14 H14 126.6 . .
C13 C14 H14 126.6 . .
C14 C15 N1 110.1(4) . .
C14 C15 H15 125.0 . .
N1 C15 H15 125.0 . .
Si2 C16 H16A 109.5 . .
Si2 C16 H16B 109.5 . .
H16A C16 H16B 109.5 . .
Si2 C16 H16C 109.5 . .
H16A C16 H16C 109.5 . .
H16B C16 H16C 109.5 . .
Si2 C17 H17A 109.5 . .
Si2 C17 H17B 109.5 . .
H17A C17 H17B 109.5 . .
Si2 C17 H17C 109.5 . .
H17A C17 H17C 109.5 . .
H17B C17 H17C 109.5 . .
Si2 C18 H18A 109.5 . .
Si2 C18 H18B 109.5 . .
H18A C18 H18B 109.5 . .
Si2 C18 H18C 109.5 . .
H18A C18 H18C 109.5 . .
H18B C18 H18C 109.5 . .
Si3 C19 H19A 109.5 . .
Si3 C19 H19B 109.5 . .
H19A C19 H19B 109.5 . .
Si3 C19 H19C 109.5 . .
H19A C19 H19C 109.5 . .
H19B C19 H19C 109.5 . .
Si3 C20 H20A 109.5 . .
Si3 C20 H20B 109.5 . .
H20A C20 H20B 109.5 . .
Si3 C20 H20C 109.5 . .
H20A C20 H20C 109.5 . .
H20B C20 H20C 109.5 . .
Si3 C21 H21A 109.5 . .
Si3 C21 H21B 109.5 . .
H21A C21 H21B 109.5 . .
Si3 C21 H21C 109.5 . .
H21A C21 H21C 109.5 . .
H21B C21 H21C 109.5 . .

loop_
_geom_bond_atom_site_label_1
_geom_bond_atom_site_label_2
_geom_bond_distance
_geom_bond_site_symmetry_2
Yb1 N2 2.165(4) .
Yb1 C2 2.582(4) .
Yb1 C1 2.583(4) .
Yb1 C3 2.591(4) .
Yb1 C5 2.595(4) .
Yb1 C4 2.606(4) .
Yb1 S1 2.6660(12) 3_666
Yb1 S1 2.6660(12) .
Yb1 Si2 3.1253(13) .
Yb1 Si3 3.4479(14) .
S1 S1 2.146(2) 3_666
S1 Yb1 2.6660(12) 3_666
Si1 N1 1.763(4) .
Si1 C10 1.852(4) .
Si1 C1 1.862(4) .
Si1 C11 1.864(4) .
Si2 N2 1.706(4) .
Si2 C18 1.866(5) .
Si2 C17 1.868(4) .
Si2 C16 1.900(4) .
Si3 N2 1.718(4) .
Si3 C20 1.863(5) .
Si3 C19 1.865(5) .
Si3 C21 1.872(5) .
N1 C15 1.387(5) .
N1 C12 1.390(5) .
C1 C2 1.436(6) .
C1 C5 1.447(6) .
C2 C3 1.418(6) .
C2 C9 1.503(6) .
C3 C4 1.425(6) .
C3 C8 1.516(5) .
C4 C5 1.412(6) .
C4 C7 1.503(5) .
C5 C6 1.508(6) .
C6 H6A 0.9600 .
C6 H6B 0.9600 .
C6 H6C 0.9600 .
C7 H7A 0.9600 .
C7 H7B 0.9600 .
C7 H7C 0.9600 .
C8 H8A 0.9600 .
C8 H8B 0.9600 .
C8 H8C 0.9600 .
C9 H9A 0.9600 .
C9 H9B 0.9600 .
C9 H9C 0.9600 .
C10 H10A 0.9600 .
C10 H10B 0.9600 .
C10 H10C 0.9600 .
C11 H11A 0.9600 .
C11 H11B 0.9600 .
C11 H11C 0.9600 .
C12 C13 1.361(6) .
C12 H12 0.9300 .
C13 C14 1.422(6) .
C13 H13 0.9300 .
C14 C15 1.364(6) .
C14 H14 0.9300 .
C15 H15 0.9300 .
C16 H16A 0.9600 .
C16 H16B 0.9600 .
C16 H16C 0.9600 .
C17 H17A 0.9600 .
C17 H17B 0.9600 .
C17 H17C 0.9600 .
C18 H18A 0.9600 .
C18 H18B 0.9600 .
C18 H18C 0.9600 .
C19 H19A 0.9600 .
C19 H19B 0.9600 .
C19 H19C 0.9600 .
C20 H20A 0.9600 .
C20 H20B 0.9600 .
C20 H20C 0.9600 .
C21 H21A 0.9600 .
C21 H21B 0.9600 .
C21 H21C 0.9600 .

loop_
_geom_torsion_atom_site_label_1
_geom_torsion_atom_site_label_2
_geom_torsion_atom_site_label_3
_geom_torsion_atom_site_label_4
_geom_torsion
_geom_torsion_site_symmetry_1
_geom_torsion_site_symmetry_4
N2 Yb1 S1 S1 109.93(11) . 3_666
C2 Yb1 S1 S1 -105.27(15) . 3_666
C1 Yb1 S1 S1 -75.87(11) . 3_666
C3 Yb1 S1 S1 -136.73(12) . 3_666
C5 Yb1 S1 S1 -92.08(11) . 3_666
C4 Yb1 S1 S1 -123.57(11) . 3_666
Si2 Yb1 S1 S1 79.73(7) . 3_666
Si3 Yb1 S1 S1 129.29(7) . 3_666
N2 Yb1 S1 Yb1 109.93(11) . 3_666
C2 Yb1 S1 Yb1 -105.27(15) . 3_666
C1 Yb1 S1 Yb1 -75.87(11) . 3_666
C3 Yb1 S1 Yb1 -136.73(12) . 3_666
C5 Yb1 S1 Yb1 -92.08(11) . 3_666
C4 Yb1 S1 Yb1 -123.57(11) . 3_666
S1 Yb1 S1 Yb1 0.0 3_666 3_666
Si2 Yb1 S1 Yb1 79.74(7) . 3_666
Si3 Yb1 S1 Yb1 129.29(7) . 3_666
C2 Yb1 Si2 N2 -108.3(2) . .
C1 Yb1 Si2 N2 -136.2(2) . .
C3 Yb1 Si2 N2 -77.5(2) . .
C5 Yb1 Si2 N2 -128.2(3) . .
C4 Yb1 Si2 N2 -70.6(2) . .
S1 Yb1 Si2 N2 116.58(18) 3_666 .
S1 Yb1 Si2 N2 68.50(18) . .
Si3 Yb1 Si2 N2 1.15(18) . .
N2 Yb1 Si2 C18 86.3(3) . .
C2 Yb1 Si2 C18 -22.0(2) . .
C1 Yb1 Si2 C18 -50.0(2) . .
C3 Yb1 Si2 C18 8.7(2) . .
C5 Yb1 Si2 C18 -42.0(3) . .
C4 Yb1 Si2 C18 15.7(3) . .
S1 Yb1 Si2 C18 -157.2(2) 3_666 .
S1 Yb1 Si2 C18 154.8(2) . .
Si3 Yb1 Si2 C18 87.4(2) . .
N2 Yb1 Si2 C17 -89.8(3) . .
C2 Yb1 Si2 C17 162.0(2) . .
C1 Yb1 Si2 C17 134.0(2) . .
C3 Yb1 Si2 C17 -167.3(2) . .
C5 Yb1 Si2 C17 142.0(3) . .
C4 Yb1 Si2 C17 -160.4(2) . .
S1 Yb1 Si2 C17 26.80(19) 3_666 .
S1 Yb1 Si2 C17 -21.3(2) . .
Si3 Yb1 Si2 C17 -88.63(19) . .
N2 Yb1 Si2 C16 179.1(2) . .
C2 Yb1 Si2 C16 70.86(18) . .
C1 Yb1 Si2 C16 42.88(19) . .
C3 Yb1 Si2 C16 101.58(19) . .
C5 Yb1 Si2 C16 50.9(2) . .
C4 Yb1 Si2 C16 108.5(2) . .
S1 Yb1 Si2 C16 -64.30(16) 3_666 .
S1 Yb1 Si2 C16 -112.39(16) . .
Si3 Yb1 Si2 C16 -179.74(16) . .
C2 Yb1 Si3 N2 85.6(2) . .
C1 Yb1 Si3 N2 91.0(3) . .
C3 Yb1 Si3 N2 112.5(2) . .
C5 Yb1 Si3 N2 143.2(3) . .
C4 Yb1 Si3 N2 141.6(2) . .
S1 Yb1 Si3 N2 -88.2(2) 3_666 .
S1 Yb1 Si3 N2 -128.5(2) . .
Si2 Yb1 Si3 N2 -1.5(2) . .
N2 Yb1 Si3 C20 -71.4(3) . .
C2 Yb1 Si3 C20 14.2(2) . .
C1 Yb1 Si3 C20 19.6(3) . .
C3 Yb1 Si3 C20 41.1(2) . .
C5 Yb1 Si3 C20 71.8(3) . .
C4 Yb1 Si3 C20 70.2(2) . .
S1 Yb1 Si3 C20 -159.6(2) 3_666 .
S1 Yb1 Si3 C20 160.1(2) . .
Si2 Yb1 Si3 C20 -72.9(2) . .
N2 Yb1 Si3 C19 82.5(3) . .
C2 Yb1 Si3 C19 168.0(2) . .
C1 Yb1 Si3 C19 173.4(2) . .
C3 Yb1 Si3 C19 -165.1(2) . .
C5 Yb1 Si3 C19 -134.3(2) . .
C4 Yb1 Si3 C19 -135.9(2) . .
S1 Yb1 Si3 C19 -5.7(2) 3_666 .
S1 Yb1 Si3 C19 -46.01(19) . .
Si2 Yb1 Si3 C19 81.00(19) . .
N2 Yb1 Si3 C21 -174.8(3) . .
C2 Yb1 Si3 C21 -89.24(19) . .
C1 Yb1 Si3 C21 -83.8(2) . .
C3 Yb1 Si3 C21 -62.35(19) . .
C5 Yb1 Si3 C21 -31.6(2) . .
C4 Yb1 Si3 C21 -33.18(19) . .
S1 Yb1 Si3 C21 97.03(17) 3_666 .
S1 Yb1 Si3 C21 56.71(16) . .
Si2 Yb1 Si3 C21 -176.28(17) . .
C10 Si1 N1 C15 30.2(4) . .
C1 Si1 N1 C15 -93.8(4) . .
C11 Si1 N1 C15 148.1(4) . .
C10 Si1 N1 C12 -156.4(3) . .
C1 Si1 N1 C12 79.6(4) . .
C11 Si1 N1 C12 -38.5(4) . .
C18 Si2 N2 Si3 64.1(3) . .
C17 Si2 N2 Si3 -63.0(3) . .
C16 Si2 N2 Si3 -178.4(3) . .
Yb1 Si2 N2 Si3 -177.6(4) . .
C18 Si2 N2 Yb1 -118.3(2) . .
C17 Si2 N2 Yb1 114.6(2) . .
C16 Si2 N2 Yb1 -0.8(2) . .
C20 Si3 N2 Si2 -58.1(3) . .
C19 Si3 N2 Si2 63.4(3) . .
C21 Si3 N2 Si2 -177.4(3) . .
Yb1 Si3 N2 Si2 177.2(4) . .
C20 Si3 N2 Yb1 124.7(3) . .
C19 Si3 N2 Yb1 -113.8(3) . .
C21 Si3 N2 Yb1 5.4(3) . .
C2 Yb1 N2 Si2 79.31(19) . .
C1 Yb1 N2 Si2 64.2(2) . .
C3 Yb1 N2 Si2 111.72(18) . .
C5 Yb1 N2 Si2 116.3(3) . .
C4 Yb1 N2 Si2 135.84(16) . .
S1 Yb1 N2 Si2 -73.73(17) 3_666 .
S1 Yb1 N2 Si2 -123.47(15) . .
Si3 Yb1 N2 Si2 -177.7(4) . .
C2 Yb1 N2 Si3 -103.0(2) . .
C1 Yb1 N2 Si3 -118.1(2) . .
C3 Yb1 N2 Si3 -70.6(2) . .
C5 Yb1 N2 Si3 -66.0(4) . .
C4 Yb1 N2 Si3 -46.5(3) . .
S1 Yb1 N2 Si3 104.0(2) 3_666 .
S1 Yb1 N2 Si3 54.2(2) . .
Si2 Yb1 N2 Si3 177.7(4) . .
N1 Si1 C1 C2 3.0(4) . .
C10 Si1 C1 C2 -115.6(4) . .
C11 Si1 C1 C2 118.4(4) . .
N1 Si1 C1 C5 -163.3(3) . .
C10 Si1 C1 C5 78.0(4) . .
C11 Si1 C1 C5 -48.0(4) . .
N1 Si1 C1 Yb1 102.9(2) . .
C10 Si1 C1 Yb1 -15.8(3) . .
C11 Si1 C1 Yb1 -141.8(2) . .
N2 Yb1 C1 C2 27.7(3) . .
C3 Yb1 C1 C2 -36.6(2) . .
C5 Yb1 C1 C2 -112.6(3) . .
C4 Yb1 C1 C2 -76.7(2) . .
S1 Yb1 C1 C2 169.8(2) 3_666 .
S1 Yb1 C1 C2 -144.0(2) . .
Si2 Yb1 C1 C2 60.0(2) . .
Si3 Yb1 C1 C2 -9.4(3) . .
N2 Yb1 C1 C5 140.4(2) . .
C2 Yb1 C1 C5 112.6(3) . .
C3 Yb1 C1 C5 76.0(2) . .
C4 Yb1 C1 C5 36.0(2) . .
S1 Yb1 C1 C5 -77.6(2) 3_666 .
S1 Yb1 C1 C5 -31.3(2) . .
Si2 Yb1 C1 C5 172.63(19) . .
Si3 Yb1 C1 C5 103.2(2) . .
N2 Yb1 C1 Si1 -100.7(3) . .
C2 Yb1 C1 Si1 -128.5(4) . .
C3 Yb1 C1 Si1 -165.1(3) . .
C5 Yb1 C1 Si1 118.9(4) . .
C4 Yb1 C1 Si1 154.9(3) . .
S1 Yb1 C1 Si1 41.3(2) 3_666 .
S1 Yb1 C1 Si1 87.5(2) . .
Si2 Yb1 C1 Si1 -68.5(3) . .
Si3 Yb1 C1 Si1 -137.93(17) . .
C5 C1 C2 C3 -0.6(4) . .
Si1 C1 C2 C3 -168.7(3) . .
Yb1 C1 C2 C3 67.0(3) . .
C5 C1 C2 C9 175.7(4) . .
Si1 C1 C2 C9 7.7(6) . .
Yb1 C1 C2 C9 -116.6(4) . .
C5 C1 C2 Yb1 -67.7(3) . .
Si1 C1 C2 Yb1 124.3(3) . .
N2 Yb1 C2 C3 84.3(3) . .
C1 Yb1 C2 C3 -115.0(4) . .
C5 Yb1 C2 C3 -76.6(3) . .
C4 Yb1 C2 C3 -36.8(2) . .
S1 Yb1 C2 C3 -128.3(2) 3_666 .
S1 Yb1 C2 C3 -60.0(3) . .
Si2 Yb1 C2 C3 115.6(2) . .
Si3 Yb1 C2 C3 58.9(3) . .
N2 Yb1 C2 C1 -160.7(2) . .
C3 Yb1 C2 C1 115.0(4) . .
C5 Yb1 C2 C1 38.4(2) . .
C4 Yb1 C2 C1 78.2(3) . .
S1 Yb1 C2 C1 -13.3(3) 3_666 .
S1 Yb1 C2 C1 55.0(3) . .
Si2 Yb1 C2 C1 -129.4(2) . .
Si3 Yb1 C2 C1 174.0(2) . .
N2 Yb1 C2 C9 -34.9(3) . .
C1 Yb1 C2 C9 125.8(4) . .
C3 Yb1 C2 C9 -119.1(4) . .
C5 Yb1 C2 C9 164.2(4) . .
C4 Yb1 C2 C9 -156.0(4) . .
S1 Yb1 C2 C9 112.6(3) 3_666 .
S1 Yb1 C2 C9 -179.2(2) . .
Si2 Yb1 C2 C9 -3.6(3) . .
Si3 Yb1 C2 C9 -60.2(3) . .
C1 C2 C3 C4 0.5(5) . .
C9 C2 C3 C4 -176.1(4) . .
Yb1 C2 C3 C4 67.1(3) . .
C1 C2 C3 C8 173.9(4) . .
C9 C2 C3 C8 -2.7(6) . .
Yb1 C2 C3 C8 -119.5(4) . .
C1 C2 C3 Yb1 -66.7(3) . .
C9 C2 C3 Yb1 116.7(4) . .
N2 Yb1 C3 C2 -104.2(3) . .
C1 Yb1 C3 C2 37.2(2) . .
C5 Yb1 C3 C2 78.3(3) . .
C4 Yb1 C3 C2 115.1(4) . .
S1 Yb1 C3 C2 84.0(3) 3_666 .
S1 Yb1 C3 C2 140.7(2) . .
Si2 Yb1 C3 C2 -72.9(3) . .
Si3 Yb1 C3 C2 -127.0(2) . .
N2 Yb1 C3 C4 140.7(2) . .
C2 Yb1 C3 C4 -115.1(4) . .
C1 Yb1 C3 C4 -77.9(3) . .
C5 Yb1 C3 C4 -36.8(2) . .
S1 Yb1 C3 C4 -31.1(3) 3_666 .
S1 Yb1 C3 C4 25.6(3) . .
Si2 Yb1 C3 C4 172.0(2) . .
Si3 Yb1 C3 C4 118.0(2) . .
N2 Yb1 C3 C8 16.6(4) . .
C2 Yb1 C3 C8 120.8(5) . .
C1 Yb1 C3 C8 158.0(4) . .
C5 Yb1 C3 C8 -160.9(4) . .
C4 Yb1 C3 C8 -124.1(4) . .
S1 Yb1 C3 C8 -155.2(3) 3_666 .
S1 Yb1 C3 C8 -98.5(3) . .
Si2 Yb1 C3 C8 48.0(4) . .
Si3 Yb1 C3 C8 -6.1(3) . .
C2 C3 C4 C5 -0.1(4) . .
C8 C3 C4 C5 -173.3(4) . .
Yb1 C3 C4 C5 66.4(3) . .
C2 C3 C4 C7 174.8(4) . .
C8 C3 C4 C7 1.6(7) . .
Yb1 C3 C4 C7 -118.7(4) . .
C2 C3 C4 Yb1 -66.5(3) . .
C8 C3 C4 Yb1 120.3(4) . .
N2 Yb1 C4 C5 -163.9(2) . .
C2 Yb1 C4 C5 -77.8(3) . .
C1 Yb1 C4 C5 -37.1(2) . .
C3 Yb1 C4 C5 -114.6(3) . .
S1 Yb1 C4 C5 45.4(3) 3_666 .
S1 Yb1 C4 C5 87.6(2) . .
Si2 Yb1 C4 C5 -126.9(2) . .
Si3 Yb1 C4 C5 178.0(2) . .
N2 Yb1 C4 C3 -49.3(3) . .
C2 Yb1 C4 C3 36.8(2) . .
C1 Yb1 C4 C3 77.5(2) . .
C5 Yb1 C4 C3 114.6(3) . .
S1 Yb1 C4 C3 160.0(2) 3_666 .
S1 Yb1 C4 C3 -157.8(2) . .
Si2 Yb1 C4 C3 -12.3(3) . .
Si3 Yb1 C4 C3 -67.4(2) . .
N2 Yb1 C4 C7 74.3(4) . .
C2 Yb1 C4 C7 160.4(4) . .
C1 Yb1 C4 C7 -158.9(4) . .
C3 Yb1 C4 C7 123.6(5) . .
C5 Yb1 C4 C7 -121.8(5) . .
S1 Yb1 C4 C7 -76.4(4) 3_666 .
S1 Yb1 C4 C7 -34.3(3) . .
Si2 Yb1 C4 C7 111.2(3) . .
Si3 Yb1 C4 C7 56.2(4) . .
C3 C4 C5 C1 -0.3(4) . .
C7 C4 C5 C1 -175.3(4) . .
Yb1 C4 C5 C1 65.9(3) . .
C3 C4 C5 C6 178.5(4) . .
C7 C4 C5 C6 3.4(6) . .
Yb1 C4 C5 C6 -115.3(4) . .
C3 C4 C5 Yb1 -66.2(3) . .
C7 C4 C5 Yb1 118.8(4) . .
C2 C1 C5 C4 0.6(4) . .
Si1 C1 C5 C4 169.8(3) . .
Yb1 C1 C5 C4 -66.8(3) . .
C2 C1 C5 C6 -178.1(4) . .
Si1 C1 C5 C6 -8.9(6) . .
Yb1 C1 C5 C6 114.5(4) . .
C2 C1 C5 Yb1 67.4(3) . .
Si1 C1 C5 Yb1 -123.4(3) . .
N2 Yb1 C5 C4 31.5(4) . .
C2 Yb1 C5 C4 77.5(3) . .
C1 Yb1 C5 C4 115.7(3) . .
C3 Yb1 C5 C4 37.2(2) . .
S1 Yb1 C5 C4 -139.4(2) 3_666 .
S1 Yb1 C5 C4 -91.9(2) . .
Si2 Yb1 C5 C4 102.5(3) . .
Si3 Yb1 C5 C4 -2.9(3) . .
N2 Yb1 C5 C1 -84.1(4) . .
C2 Yb1 C5 C1 -38.2(2) . .
C3 Yb1 C5 C1 -78.5(2) . .
C4 Yb1 C5 C1 -115.7(3) . .
S1 Yb1 C5 C1 105.0(2) 3_666 .
S1 Yb1 C5 C1 152.4(2) . .
Si2 Yb1 C5 C1 -13.2(3) . .
Si3 Yb1 C5 C1 -118.5(2) . .
N2 Yb1 C5 C6 152.6(3) . .
C2 Yb1 C5 C6 -161.4(4) . .
C1 Yb1 C5 C6 -123.2(4) . .
C3 Yb1 C5 C6 158.3(4) . .
C4 Yb1 C5 C6 121.1(4) . .
S1 Yb1 C5 C6 -18.3(3) 3_666 .
S1 Yb1 C5 C6 29.1(3) . .
Si2 Yb1 C5 C6 -136.4(3) . .
Si3 Yb1 C5 C6 118.2(3) . .
C15 N1 C12 C13 -0.7(5) . .
Si1 N1 C12 C13 -175.3(3) . .
N1 C12 C13 C14 0.4(5) . .
C12 C13 C14 C15 0.0(5) . .
C13 C14 C15 N1 -0.5(5) . .
C12 N1 C15 C14 0.7(5) . .
Si1 N1 C15 C14 175.1(3) . .
